data_4026396
loop_
_publ_author_name
'Virginia M. Mastranzo'
'Francisco Yuste'
'Benjam\'in Ortiz'
'Rub\'en S\'anchez-Obreg\'on'
'Rub\'en A. Toscano'
'Jos\'e L. Garc\'ia Ruano'

_publ_section_title
;
 Asymmetric Synthesis of (S)-(-)-Xylopinine. Use of the Sulfinyl Group as
 an Ipso Director in Aromatic SE
;
_journal_name_full 'Journal of Organic Chemistry'
_journal_page_first 5036
_journal_page_last 5041
_journal_paper_doi 10.1021/jo2007237
_journal_volume 76
_journal_year 2011
_chemical_absolute_configuration rmad
_chemical_formula_moiety 'C34 H37 N O6 S2, (C4 H8 O2)0.5'
_chemical_formula_sum 'C36 H41 N O7 S2'
_chemical_formula_weight 663.82
_chemical_name_systematic
; 
 ? 
;
_space_group_IT_number 5
_symmetry_cell_setting monoclinic
_symmetry_space_group_name_Hall 'C 2y'
_symmetry_space_group_name_H-M 'C 1 2 1'
_atom_sites_solution_hydrogens geom
_atom_sites_solution_primary direct
_atom_sites_solution_secondary difmap
_audit_creation_method SHELXL-97
_cell_angle_alpha 90.00
_cell_angle_beta 92.459(2)
_cell_angle_gamma 90.00
_cell_formula_units_Z 4
_cell_length_a 29.779(3)
_cell_length_b 12.9861(15)
_cell_length_c 8.9843(10)
_cell_measurement_reflns_used 9892
_cell_measurement_temperature 150(2)
_cell_measurement_theta_max 25.37
_cell_measurement_theta_min 2.27
_cell_volume 3471.1(7)
_computing_cell_refinement 'SMART V 5.625 (Bruker, 1999)'
_computing_data_collection 'SMART V 5.625 (Bruker, 1999)'
_computing_data_reduction 'SAINT V 6.23C (Bruker, 1999)'
_computing_molecular_graphics 'SHELXTL V 6.12 (Sheldrick, 2000)'
_computing_publication_material 'SHELXTL V 6.12 (Sheldrick, 2000)'
_computing_structure_refinement 'SHELXTL V 6.12 (Sheldrick, 2000)'
_computing_structure_solution 'SHELXTL V 6.12 (Sheldrick, 2000)'
_diffrn_ambient_temperature 150(2)
_diffrn_detector_area_resol_mean 0.661
_diffrn_measured_fraction_theta_full 0.997
_diffrn_measured_fraction_theta_max 0.997
_diffrn_measurement_device_type 'Bruker Smart Apex CCD diffractometer 01-670'
_diffrn_measurement_method \w-scans
_diffrn_radiation_monochromator graphite
_diffrn_radiation_source 'fine-focus sealed tube'
_diffrn_radiation_type MoK\a
_diffrn_radiation_wavelength 0.71073
_diffrn_reflns_av_R_equivalents 0.0251
_diffrn_reflns_av_sigmaI/netI 0.0284
_diffrn_reflns_limit_h_max 35
_diffrn_reflns_limit_h_min -35
_diffrn_reflns_limit_k_max 15
_diffrn_reflns_limit_k_min -15
_diffrn_reflns_limit_l_max 10
_diffrn_reflns_limit_l_min -10
_diffrn_reflns_number 19237
_diffrn_reflns_theta_full 25.38
_diffrn_reflns_theta_max 25.38
_diffrn_reflns_theta_min 1.71
_diffrn_standards_decay_% 0
_exptl_absorpt_coefficient_mu 0.202
_exptl_absorpt_correction_T_max 0.9724
_exptl_absorpt_correction_T_min 0.9344
_exptl_absorpt_correction_type multi-scan
_exptl_absorpt_process_details '(Sheldrick, 2008)'
_exptl_crystal_colour colorless
_exptl_crystal_density_diffrn 1.270
_exptl_crystal_description prism
_exptl_crystal_F_000 1408
_exptl_crystal_size_max 0.374
_exptl_crystal_size_mid 0.302
_exptl_crystal_size_min 0.142
_platon_squeeze_details
; 
The unit cell contains two ethyl acetate molecules disordered over (at least) 
two sites which have been treated as a diffuse contribution to the overall 
scattering without specific atom positions by SQUEEZE/PLATON
;
_refine_diff_density_max 0.370
_refine_diff_density_min -0.186
_refine_diff_density_rms 0.043
_refine_ls_abs_structure_details 'Flack H D (1983), Acta Cryst. A39, 876-881'
_refine_ls_abs_structure_Flack 0.04(5)
_refine_ls_extinction_method none
_refine_ls_goodness_of_fit_ref 1.066
_refine_ls_hydrogen_treatment noref
_refine_ls_matrix_type full
_refine_ls_number_parameters 394
_refine_ls_number_reflns 6363
_refine_ls_number_restraints 1
_refine_ls_restrained_S_all 1.066
_refine_ls_R_factor_all 0.0369
_refine_ls_R_factor_gt 0.0357
_refine_ls_shift/su_max 0.000
_refine_ls_shift/su_mean 0.000
_refine_ls_structure_factor_coef Fsqd
_refine_ls_weighting_details 'calc w=1/[\s^2^(Fo^2^)+(0.0456P)^2^+1.8749P] where P=(Fo^2^+2Fc^2^)/3'
_refine_ls_weighting_scheme calc
_refine_ls_wR_factor_gt 0.0875
_refine_ls_wR_factor_ref 0.0882
_reflns_number_gt 6170
_reflns_number_total 6363
_reflns_threshold_expression >2sigma(I)
_cod_data_source_file jo2007237_si_001.cif
_cod_data_source_block Compound_6b
_cod_original_sg_symbol_H-M 'C 2'
_cod_database_code 4026396

loop_
_symmetry_equiv_pos_as_xyz
'x, y, z'
'-x, y, -z'
'x+1/2, y+1/2, z'
'-x+1/2, y+1/2, -z'

loop_
_atom_site_label
_atom_site_type_symbol
_atom_site_fract_x
_atom_site_fract_y
_atom_site_fract_z
_atom_site_U_iso_or_equiv
_atom_site_adp_type
_atom_site_occupancy
_atom_site_symmetry_multiplicity
_atom_site_calc_flag
_atom_site_refinement_flags
S1 S 0.268785(16) 0.16803(4) 0.19442(5) 0.02332(11) Uani 1 1 d .
S2 S 0.198779(17) 0.46819(4) 0.53252(6) 0.02780(12) Uani 1 1 d .
O1 O 0.25130(5) 0.07942(11) 0.10436(17) 0.0290(3) Uani 1 1 d .
O2 O 0.17605(5) 0.37233(12) 0.47620(17) 0.0330(4) Uani 1 1 d .
O3 O 0.06756(5) 0.28642(14) -0.25056(18) 0.0381(4) Uani 1 1 d .
O4 O 0.05359(5) 0.33236(14) 0.02221(17) 0.0367(4) Uani 1 1 d .
O5 O 0.36697(6) 0.54638(14) 0.58995(19) 0.0415(4) Uani 1 1 d .
O6 O 0.38063(5) 0.52482(14) 0.3073(2) 0.0413(4) Uani 1 1 d .
C1 C 0.21620(7) 0.32830(16) 0.1603(2) 0.0233(4) Uani 1 1 d .
H1 H 0.2080 0.2966 0.2570 0.028 Uiso 1 1 calc R
N2 N 0.25875(6) 0.28169(13) 0.11534(18) 0.0230(4) Uani 1 1 d .
C3 C 0.26876(7) 0.29933(16) -0.0412(2) 0.0251(4) Uani 1 1 d .
H3A H 0.2973 0.2645 -0.0626 0.030 Uiso 1 1 calc R
H3B H 0.2729 0.3741 -0.0574 0.030 Uiso 1 1 calc R
C4 C 0.23187(7) 0.26013(17) -0.1498(2) 0.0272(5) Uani 1 1 d .
H4A H 0.2355 0.2925 -0.2483 0.033 Uiso 1 1 calc R
H4B H 0.2353 0.1848 -0.1619 0.033 Uiso 1 1 calc R
C5 C 0.14830(7) 0.27485(17) -0.2011(2) 0.0266(4) Uani 1 1 d .
H5 H 0.1533 0.2578 -0.3018 0.032 Uiso 1 1 calc R
C6 C 0.10504(7) 0.29104(17) -0.1587(2) 0.0274(5) Uani 1 1 d .
C7 C 0.09761(7) 0.31749(16) -0.0095(2) 0.0280(5) Uani 1 1 d .
C8 C 0.13393(7) 0.32739(17) 0.0903(2) 0.0271(4) Uani 1 1 d .
H8 H 0.1290 0.3465 0.1904 0.032 Uiso 1 1 calc R
C9 C 0.17769(7) 0.30990(15) 0.0470(2) 0.0230(4) Uani 1 1 d .
C10 C 0.18527(7) 0.28280(16) -0.0990(2) 0.0241(4) Uani 1 1 d .
C11 C 0.25843(6) 0.47310(16) 0.2982(2) 0.0230(4) Uani 1 1 d .
C12 C 0.25197(7) 0.48315(15) 0.4492(2) 0.0259(4) Uani 1 1 d .
C13 C 0.28723(7) 0.50726(17) 0.5503(2) 0.0286(5) Uani 1 1 d .
H13 H 0.2819 0.5131 0.6534 0.034 Uiso 1 1 calc R
C14 C 0.33001(7) 0.52258(17) 0.5003(3) 0.0305(5) Uani 1 1 d .
C15 C 0.33739(7) 0.51167(17) 0.3478(3) 0.0299(5) Uani 1 1 d .
C16 C 0.30161(7) 0.48901(15) 0.2498(2) 0.0272(5) Uani 1 1 d .
H16 H 0.3067 0.4842 0.1464 0.033 Uiso 1 1 calc R
C17 C 0.22188(7) 0.44549(16) 0.1845(2) 0.0257(4) Uani 1 1 d .
H17A H 0.2287 0.4780 0.0883 0.031 Uiso 1 1 calc R
H17B H 0.1931 0.4744 0.2165 0.031 Uiso 1 1 calc R
C18 C 0.32877(7) 0.16627(18) 0.1805(2) 0.0264(4) Uani 1 1 d .
C19 C 0.34950(8) 0.08123(19) 0.1222(3) 0.0368(5) Uani 1 1 d .
H19 H 0.3324 0.0267 0.0782 0.044 Uiso 1 1 calc R
C20 C 0.39630(9) 0.0777(2) 0.1299(4) 0.0503(7) Uani 1 1 d .
H20 H 0.4111 0.0208 0.0870 0.060 Uiso 1 1 calc R
C21 C 0.42163(9) 0.1538(2) 0.1975(4) 0.0516(7) Uani 1 1 d .
C22 C 0.39994(8) 0.2374(2) 0.2590(3) 0.0427(6) Uani 1 1 d .
H22 H 0.4170 0.2906 0.3072 0.051 Uiso 1 1 calc R
C23 C 0.35364(8) 0.24306(18) 0.2498(3) 0.0343(5) Uani 1 1 d .
H23 H 0.3389 0.3003 0.2916 0.041 Uiso 1 1 calc R
C24 C 0.47252(10) 0.1446(3) 0.2130(5) 0.0847(13) Uani 1 1 d .
H24A H 0.4845 0.1993 0.2786 0.127 Uiso 1 1 calc R
H24B H 0.4853 0.1512 0.1147 0.127 Uiso 1 1 calc R
H24C H 0.4806 0.0773 0.2557 0.127 Uiso 1 1 calc R
C25 C 0.16882(7) 0.57346(17) 0.4421(2) 0.0279(5) Uani 1 1 d .
C26 C 0.18846(7) 0.66853(18) 0.4189(2) 0.0300(4) Uani 1 1 d .
H26 H 0.2189 0.6804 0.4503 0.036 Uiso 1 1 calc R
C27 C 0.16362(8) 0.74541(18) 0.3503(3) 0.0349(5) Uani 1 1 d .
H27 H 0.1771 0.8107 0.3354 0.042 Uiso 1 1 calc R
C28 C 0.11906(9) 0.7294(2) 0.3020(3) 0.0434(6) Uani 1 1 d .
C29 C 0.10007(9) 0.6345(2) 0.3288(4) 0.0512(7) Uani 1 1 d .
H29 H 0.0696 0.6223 0.2979 0.061 Uiso 1 1 calc R
C30 C 0.12438(8) 0.55724(19) 0.3995(3) 0.0403(6) Uani 1 1 d .
H30 H 0.1106 0.4929 0.4188 0.048 Uiso 1 1 calc R
C31 C 0.09305(11) 0.8129(3) 0.2184(5) 0.0691(9) Uani 1 1 d .
H31A H 0.1032 0.8806 0.2546 0.104 Uiso 1 1 calc R
H31B H 0.0609 0.8051 0.2347 0.104 Uiso 1 1 calc R
H31C H 0.0982 0.8072 0.1117 0.104 Uiso 1 1 calc R
C32 C 0.07410(8) 0.2659(2) -0.4043(3) 0.0390(6) Uani 1 1 d .
H32A H 0.0453 0.2716 -0.4607 0.058 Uiso 1 1 calc R
H32B H 0.0861 0.1962 -0.4151 0.058 Uiso 1 1 calc R
H32C H 0.0954 0.3159 -0.4426 0.058 Uiso 1 1 calc R
C33 C 0.04450(8) 0.3563(3) 0.1722(3) 0.0490(7) Uani 1 1 d .
H33A H 0.0576 0.4234 0.1986 0.073 Uiso 1 1 calc R
H33B H 0.0577 0.3033 0.2383 0.073 Uiso 1 1 calc R
H33C H 0.0119 0.3587 0.1833 0.073 Uiso 1 1 calc R
C34 C 0.35832(10) 0.5858(3) 0.7320(4) 0.0710(11) Uani 1 1 d .
H34A H 0.3427 0.5336 0.7893 0.106 Uiso 1 1 calc R
H34B H 0.3394 0.6474 0.7212 0.106 Uiso 1 1 calc R
H34C H 0.3868 0.6039 0.7843 0.106 Uiso 1 1 calc R
C35 C 0.38875(9) 0.5187(2) 0.1523(3) 0.0474(7) Uani 1 1 d .
H35A H 0.4206 0.5316 0.1370 0.071 Uiso 1 1 calc R
H35B H 0.3705 0.5704 0.0982 0.071 Uiso 1 1 calc R
H35C H 0.3807 0.4499 0.1152 0.071 Uiso 1 1 calc R

loop_
_atom_site_aniso_label
_atom_site_aniso_U_11
_atom_site_aniso_U_22
_atom_site_aniso_U_33
_atom_site_aniso_U_23
_atom_site_aniso_U_13
_atom_site_aniso_U_12
S1 0.0216(2) 0.0258(2) 0.0225(2) 0.0007(2) 0.00064(18) 0.0006(2)
S2 0.0268(3) 0.0326(3) 0.0243(2) -0.0005(2) 0.00383(19) 0.0007(2)
O1 0.0246(8) 0.0287(8) 0.0336(8) -0.0006(6) -0.0019(6) -0.0014(6)
O2 0.0337(9) 0.0315(8) 0.0342(8) 0.0027(7) 0.0064(7) -0.0041(7)
O3 0.0243(8) 0.0547(10) 0.0349(9) -0.0017(7) -0.0034(7) -0.0031(7)
O4 0.0202(7) 0.0552(10) 0.0349(8) -0.0030(8) 0.0026(6) 0.0005(7)
O5 0.0295(9) 0.0517(10) 0.0423(9) -0.0169(8) -0.0086(7) 0.0021(7)
O6 0.0251(8) 0.0474(10) 0.0517(11) -0.0103(8) 0.0057(7) -0.0044(7)
C1 0.0211(10) 0.0271(10) 0.0220(10) -0.0009(8) 0.0027(8) 0.0012(8)
N2 0.0223(9) 0.0261(9) 0.0208(8) 0.0023(7) 0.0016(7) 0.0012(7)
C3 0.0215(10) 0.0303(11) 0.0238(10) 0.0038(8) 0.0034(8) -0.0008(8)
C4 0.0279(11) 0.0329(12) 0.0209(10) -0.0001(9) 0.0022(8) 0.0020(9)
C5 0.0271(11) 0.0308(11) 0.0219(10) -0.0004(8) 0.0002(8) 0.0011(9)
C6 0.0246(11) 0.0294(11) 0.0277(11) 0.0049(9) -0.0050(9) -0.0048(9)
C7 0.0222(10) 0.0289(11) 0.0330(11) 0.0039(9) 0.0029(8) -0.0002(8)
C8 0.0246(11) 0.0318(11) 0.0249(10) -0.0005(9) 0.0015(8) -0.0001(9)
C9 0.0227(10) 0.0199(9) 0.0261(10) 0.0015(8) 0.0003(8) -0.0011(8)
C10 0.0233(10) 0.0244(10) 0.0245(10) 0.0020(8) 0.0011(8) -0.0008(8)
C11 0.0234(10) 0.0205(9) 0.0251(10) -0.0009(8) 0.0015(8) 0.0029(8)
C12 0.0244(10) 0.0237(11) 0.0299(11) 0.0015(8) 0.0024(8) 0.0029(8)
C13 0.0312(12) 0.0274(10) 0.0271(11) -0.0040(9) -0.0023(9) 0.0083(9)
C14 0.0236(11) 0.0286(11) 0.0386(13) -0.0039(9) -0.0064(9) 0.0044(9)
C15 0.0252(11) 0.0248(10) 0.0399(12) -0.0049(9) 0.0042(9) -0.0019(9)
C16 0.0287(11) 0.0251(11) 0.0279(11) -0.0011(8) 0.0015(8) 0.0001(8)
C17 0.0240(10) 0.0289(11) 0.0241(10) -0.0005(8) 0.0005(8) 0.0018(8)
C18 0.0226(10) 0.0293(10) 0.0273(10) 0.0060(9) -0.0002(8) 0.0009(9)
C19 0.0276(12) 0.0352(12) 0.0473(14) -0.0103(11) -0.0027(10) 0.0035(10)
C20 0.0327(14) 0.0426(15) 0.076(2) -0.0213(14) 0.0033(13) 0.0059(11)
C21 0.0290(13) 0.0469(16) 0.078(2) -0.0072(14) -0.0028(13) 0.0081(12)
C22 0.0326(13) 0.0344(13) 0.0604(16) -0.0067(12) -0.0037(11) -0.0043(10)
C23 0.0328(12) 0.0286(11) 0.0414(13) -0.0027(10) 0.0017(10) 0.0035(9)
C24 0.0279(15) 0.080(3) 0.145(4) -0.033(2) -0.0047(18) 0.0060(15)
C25 0.0264(11) 0.0322(12) 0.0254(10) -0.0035(9) 0.0050(9) 0.0037(9)
C26 0.0272(10) 0.0345(11) 0.0284(10) -0.0025(10) 0.0026(8) 0.0005(10)
C27 0.0365(13) 0.0316(12) 0.0371(12) -0.0019(10) 0.0090(10) -0.0019(10)
C28 0.0339(14) 0.0422(14) 0.0537(15) 0.0040(12) -0.0032(11) 0.0097(11)
C29 0.0261(13) 0.0502(16) 0.077(2) 0.0007(14) -0.0052(13) 0.0043(11)
C30 0.0263(12) 0.0339(13) 0.0607(16) -0.0001(11) 0.0013(11) 0.0010(9)
C31 0.0517(18) 0.0514(19) 0.103(3) 0.0170(17) -0.0096(18) 0.0111(15)
C32 0.0309(12) 0.0524(15) 0.0327(12) 0.0006(11) -0.0093(10) -0.0032(11)
C33 0.0251(12) 0.080(2) 0.0423(14) -0.0160(14) 0.0094(10) -0.0033(13)
C34 0.0377(16) 0.106(3) 0.068(2) -0.052(2) -0.0192(15) 0.0094(17)
C35 0.0317(14) 0.0564(16) 0.0554(16) -0.0148(13) 0.0179(12) -0.0094(12)

loop_
_atom_type_symbol
_atom_type_description
_atom_type_scat_dispersion_real
_atom_type_scat_dispersion_imag
_atom_type_scat_source
C C 0.0033 0.0016 'International Tables Vol C Tables 4.2.6.8 and 6.1.1.4'
H H 0.0000 0.0000 'International Tables Vol C Tables 4.2.6.8 and 6.1.1.4'
N N 0.0061 0.0033 'International Tables Vol C Tables 4.2.6.8 and 6.1.1.4'
O O 0.0106 0.0060 'International Tables Vol C Tables 4.2.6.8 and 6.1.1.4'
S S 0.1246 0.1234 'International Tables Vol C Tables 4.2.6.8 and 6.1.1.4'

loop_
_geom_angle_atom_site_label_1
_geom_angle_atom_site_label_2
_geom_angle_atom_site_label_3
_geom_angle
O1 S1 N2 113.74(8)
O1 S1 C18 106.16(10)
N2 S1 C18 98.21(9)
O2 S2 C12 110.15(9)
O2 S2 C25 105.69(10)
C12 S2 C25 99.12(10)
C6 O3 C32 116.89(17)
C7 O4 C33 116.87(17)
C14 O5 C34 116.15(19)
C15 O6 C35 117.09(18)
N2 C1 C9 112.58(16)
N2 C1 C17 110.61(16)
C9 C1 C17 108.90(16)
C3 N2 C1 114.22(16)
C3 N2 S1 120.57(14)
C1 N2 S1 112.84(13)
N2 C3 C4 112.97(16)
C10 C4 C3 112.85(17)
C6 C5 C10 121.68(19)
O3 C6 C5 125.43(19)
O3 C6 C7 115.40(18)
C5 C6 C7 119.15(19)
O4 C7 C8 125.67(19)
O4 C7 C6 115.03(18)
C8 C7 C6 119.29(19)
C7 C8 C9 121.26(19)
C10 C9 C8 119.82(18)
C10 C9 C1 121.70(17)
C8 C9 C1 118.35(18)
C9 C10 C5 118.77(18)
C9 C10 C4 121.67(18)
C5 C10 C4 119.55(18)
C12 C11 C16 117.51(18)
C12 C11 C17 124.16(17)
C16 C11 C17 118.34(17)
C11 C12 C13 121.81(19)
C11 C12 S2 124.18(15)
C13 C12 S2 114.01(16)
C14 C13 C12 119.9(2)
O5 C14 C13 124.7(2)
O5 C14 C15 116.1(2)
C13 C14 C15 119.18(19)
O6 C15 C16 124.5(2)
O6 C15 C14 115.93(19)
C16 C15 C14 119.6(2)
C15 C16 C11 122.0(2)
C11 C17 C1 113.68(17)
C23 C18 C19 120.8(2)
C23 C18 S1 118.51(17)
C19 C18 S1 119.94(18)
C18 C19 C20 118.1(2)
C21 C20 C19 121.9(2)
C20 C21 C22 118.9(2)
C20 C21 C24 120.8(3)
C22 C21 C24 120.2(3)
C23 C22 C21 119.9(2)
C18 C23 C22 120.4(2)
C30 C25 C26 120.1(2)
C30 C25 S2 117.33(18)
C26 C25 S2 122.58(17)
C27 C26 C25 119.5(2)
C26 C27 C28 121.3(2)
C29 C28 C27 118.0(2)
C29 C28 C31 121.4(2)
C27 C28 C31 120.5(2)
C30 C29 C28 121.3(2)
C29 C30 C25 119.8(2)

loop_
_geom_bond_atom_site_label_1
_geom_bond_atom_site_label_2
_geom_bond_distance
S1 O1 1.4879(15)
S1 N2 1.6597(17)
S1 C18 1.796(2)
S2 O2 1.4947(16)
S2 C12 1.791(2)
S2 C25 1.806(2)
O3 C6 1.361(3)
O3 C32 1.428(3)
O4 C7 1.367(3)
O4 C33 1.421(3)
O5 C14 1.371(3)
O5 C34 1.409(3)
O6 C15 1.364(3)
O6 C35 1.425(3)
C1 N2 1.476(2)
C1 C9 1.519(3)
C1 C17 1.545(3)
N2 C3 1.468(2)
C3 C4 1.525(3)
C4 C10 1.509(3)
C5 C6 1.375(3)
C5 C10 1.406(3)
C6 C7 1.411(3)
C7 C8 1.381(3)
C8 C9 1.395(3)
C9 C10 1.386(3)
C11 C12 1.384(3)
C11 C16 1.391(3)
C11 C17 1.504(3)
C12 C13 1.394(3)
C13 C14 1.383(3)
C14 C15 1.404(3)
C15 C16 1.384(3)
C18 C23 1.375(3)
C18 C19 1.379(3)
C19 C20 1.393(3)
C20 C21 1.370(4)
C21 C22 1.390(4)
C21 C24 1.521(4)
C22 C23 1.379(3)
C25 C30 1.378(3)
C25 C26 1.386(3)
C26 C27 1.373(3)
C27 C28 1.394(4)
C28 C29 1.381(4)
C28 C31 1.514(4)
C29 C30 1.376(4)

loop_
_platon_squeeze_void_nr
_platon_squeeze_void_average_x
_platon_squeeze_void_average_y
_platon_squeeze_void_average_z
_platon_squeeze_void_volume
_platon_squeeze_void_count_electrons
1 0.000 -0.004 -0.032 205.8 42.9
2 0.500 0.496 -0.021 205.8 42.9
3 0.000 0.477 0.500 32.4 -2.0
4 0.500 0.977 0.500 32.4 -2.0
